data_7130792
loop_
_publ_author_name
'Huffman, Zachary K.'
'Sperling, Joseph M.'
'Windorff, Cory J.'
'Long, Brian N.'
'Cordova, Lucas'
'Ramanantoanina, Harry'
'Celis-Barros, Cristian'
'Albrecht-Sch\"onzart, Thomas E.'

_publ_section_title
;
 Synthesis and characterization of a bimetallic americium(iii)
 pyrithionate coordination complex
;
_journal_name_full 'Chemical Communications'
_journal_paper_doi 10.1039/D2CC03352F
_journal_year 2022
_chemical_formula_moiety 'C15 H17 Lu N3 O5 S3, H2 O'
_chemical_formula_sum 'C15 H19 Lu N3 O6 S3'
_chemical_formula_weight 608.48
_space_group_crystal_system triclinic
_space_group_IT_number 2
_space_group_name_Hall '-P 1'
_space_group_name_H-M_alt 'P -1'
_atom_sites_solution_hydrogens mixed
_atom_sites_solution_primary dual
_audit_creation_date 2021-10-12
_audit_creation_method
;
Olex2 1.3
(compiled 2020.11.12 svn.r5f609507 for OlexSys, GUI svn.r6408)
;
_audit_update_record
;
2022-06-14 deposited with the CCDC.	2022-09-15 downloaded from the CCDC.
;
_cell_angle_alpha 111.325(2)
_cell_angle_beta 94.072(2)
_cell_angle_gamma 91.141(2)
_cell_formula_units_Z 2
_cell_length_a 7.4092(3)
_cell_length_b 11.0676(5)
_cell_length_c 13.0778(6)
_cell_measurement_reflns_used 9959
_cell_measurement_temperature 273.15
_cell_measurement_theta_max 27.485
_cell_measurement_theta_min 2.760
_cell_volume 995.25(8)
_computing_cell_refinement 'SAINT V8.38A (Bruker, 2018)'
_computing_data_reduction 'SAINT V8.38A (Bruker, 2018)'
_computing_molecular_graphics 'Olex2 1.3 (Dolomanov et al., 2009)'
_computing_publication_material 'Olex2 1.3 (Dolomanov et al., 2009)'
_computing_structure_refinement 'SHELXL 2018/3 (Sheldrick, 2015)'
_computing_structure_solution 'SHELXT 2018/2 (Sheldrick, 2018)'
_diffrn_ambient_temperature 273.15
_diffrn_measured_fraction_theta_full 0.999
_diffrn_measured_fraction_theta_max 0.996
_diffrn_measurement_device_type 'Bruker APEX-II CCD'
_diffrn_measurement_method '\f and \w scans'
_diffrn_radiation_type MoK\a
_diffrn_radiation_wavelength 0.71073
_diffrn_reflns_av_R_equivalents 0.0548
_diffrn_reflns_av_unetI/netI 0.0190
_diffrn_reflns_Laue_measured_fraction_full 0.999
_diffrn_reflns_Laue_measured_fraction_max 0.996
_diffrn_reflns_limit_h_max 9
_diffrn_reflns_limit_h_min -9
_diffrn_reflns_limit_k_max 14
_diffrn_reflns_limit_k_min -14
_diffrn_reflns_limit_l_max 16
_diffrn_reflns_limit_l_min -16
_diffrn_reflns_number 72598
_diffrn_reflns_point_group_measured_fraction_full 0.999
_diffrn_reflns_point_group_measured_fraction_max 0.996
_diffrn_reflns_theta_full 25.242
_diffrn_reflns_theta_max 27.562
_diffrn_reflns_theta_min 2.759
_diffrn_source_current 1.0
_diffrn_source_power 0.05
_diffrn_source_voltage 50.0
_diffrn_standards_number 0
_exptl_absorpt_coefficient_mu 5.312
_exptl_absorpt_correction_T_max 0.7456
_exptl_absorpt_correction_T_min 0.4498
_exptl_absorpt_correction_type multi-scan
_exptl_absorpt_process_details
'SADABS-2016/2 (Bruker,2016/2) was used for absorption correction. wR2(int) was 0.1220 before and 0.0712 after correction. The Ratio of minimum to maximum transmission is 0.6033. The \l/2 correction factor is Not present.'
_exptl_crystal_colour 'clear colourless'
_exptl_crystal_colour_lustre clear
_exptl_crystal_colour_primary colourless
_exptl_crystal_density_diffrn 2.030
_exptl_crystal_description block
_exptl_crystal_F_000 594
_exptl_crystal_size_max 0.465
_exptl_crystal_size_mid 0.248
_exptl_crystal_size_min 0.166
_refine_diff_density_max 0.910
_refine_diff_density_min -0.664
_refine_diff_density_rms 0.091
_refine_ls_extinction_method none
_refine_ls_goodness_of_fit_ref 1.086
_refine_ls_hydrogen_treatment mixed
_refine_ls_matrix_type full
_refine_ls_number_parameters 264
_refine_ls_number_reflns 4577
_refine_ls_number_restraints 1
_refine_ls_restrained_S_all 1.087
_refine_ls_R_factor_all 0.0194
_refine_ls_R_factor_gt 0.0167
_refine_ls_shift/su_max 0.002
_refine_ls_shift/su_mean 0.000
_refine_ls_structure_factor_coef Fsqd
_refine_ls_weighting_details 'w=1/[\s^2^(Fo^2^)+(0.0173P)^2^+0.9843P] where P=(Fo^2^+2Fc^2^)/3'
_refine_ls_weighting_scheme calc
_refine_ls_wR_factor_gt 0.0393
_refine_ls_wR_factor_ref 0.0408
_reflns_Friedel_coverage 0.000
_reflns_number_gt 4314
_reflns_number_total 4577
_reflns_threshold_expression 'I > 2\s(I)'
_cod_data_source_file d2cc03352f2.cif
_cod_data_source_block a
_cod_database_code 7130792
_shelx_shelxl_version_number 2018/3
_shelx_space_group_comment
;
The symmetry employed for this shelxl refinement is uniquely defined
by the following loop, which should always be used as a source of
symmetry information in preference to the above space-group names.
They are only intended as comments.
;
_shelx_estimated_absorpt_t_max 0.473
_shelx_estimated_absorpt_t_min 0.191
_olex2_refinement_description
;
1. Fixed Uiso
 At 1.2 times of:
  All C(H) groups
 At 1.5 times of:
  All O(H,H) groups
2. Restrained distances
 Lu1-H5A \\sim Lu1-H5B
 with sigma of 0.02
3.a Free rotating group:
 O5(H5A,H5B), O6(H6A,H6B)
3.b Rotating group:
 O4(H4A,H4B)
3.c Aromatic/amide H refined with riding coordinates:
 C10(H10), C15(H15), C5(H5), C14(H14), C12(H12), C9(H9A), C7(H7), C13(H13),
 C8(H8), C2(H2), C4(H4), C3(H3)
;
_olex2_submission_special_instructions 'No special instructions were received'

loop_
_space_group_symop_operation_xyz
'x, y, z'
'-x, -y, -z'

loop_
_atom_site_label
_atom_site_type_symbol
_atom_site_fract_x
_atom_site_fract_y
_atom_site_fract_z
_atom_site_U_iso_or_equiv
_atom_site_adp_type
_atom_site_occupancy
_atom_site_site_symmetry_order
_atom_site_calc_flag
_atom_site_refinement_flags_posn
_atom_site_refinement_flags_adp
_atom_site_refinement_flags_occupancy
_atom_site_disorder_assembly
_atom_site_disorder_group
Lu1 Lu 0.72465(2) 0.28436(2) 0.37186(2) 0.02002(4) Uani 1 1 d D . . . .
S3 S 0.52929(9) 0.05861(7) 0.22635(6) 0.03529(15) Uani 1 1 d . . . . .
S1 S 0.68764(11) 0.30537(7) 0.16907(5) 0.03664(15) Uani 1 1 d . . . . .
S2 S 0.73172(12) 0.13721(6) 0.50308(6) 0.03896(16) Uani 1 1 d . . . . .
O2 O 0.7638(3) 0.41360(17) 0.55487(14) 0.0295(4) Uani 1 1 d . . . . .
O1 O 0.7002(2) 0.49798(16) 0.38938(14) 0.0266(4) Uani 1 1 d . . . . .
O4 O 0.4255(2) 0.31183(18) 0.41376(17) 0.0323(4) Uani 1 1 d . . . . .
H4A H 0.381319 0.242449 0.418057 0.048 Uiso 1 1 d R U . . .
H4B H 0.422267 0.368565 0.478229 0.048 Uiso 1 1 d R U . . .
O3 O 0.9122(2) 0.12190(17) 0.28876(15) 0.0323(4) Uani 1 1 d . . . . .
O5 O 1.0220(2) 0.36383(18) 0.38660(18) 0.0345(4) Uani 1 1 d G . . . .
H5A H 1.065348 0.441713 0.412509 0.052 Uiso 1 1 d DG U . . .
H5B H 1.108510 0.319421 0.355509 0.052 Uiso 1 1 d DG U . . .
O6 O 0.2237(3) 0.1065(2) 0.4110(2) 0.0396(5) Uani 1 1 d G . . . .
H6A H 0.112751 0.096848 0.386864 0.059 Uiso 1 1 d G U . . .
H6B H 0.237481 0.049821 0.440390 0.059 Uiso 1 1 d G U . . .
N3 N 0.8772(3) 0.02533(19) 0.19084(17) 0.0270(4) Uani 1 1 d . . . . .
N2 N 0.7201(3) 0.3819(2) 0.64050(17) 0.0253(4) Uani 1 1 d . . . . .
N1 N 0.7568(3) 0.5446(2) 0.31485(17) 0.0253(4) Uani 1 1 d . . . . .
C11 C 0.7014(4) -0.0124(2) 0.1498(2) 0.0293(5) Uani 1 1 d . . . . .
C10 C 0.6956(4) 0.4796(3) 0.7355(2) 0.0336(6) Uani 1 1 d . . . . .
H10 H 0.706794 0.565089 0.739499 0.040 Uiso 1 1 calc R U . . .
C15 C 1.0211(4) -0.0315(3) 0.1375(2) 0.0358(6) Uani 1 1 d . . . . .
H15 H 1.137954 -0.003911 0.169753 0.043 Uiso 1 1 calc R U . . .
C1 C 0.7605(4) 0.4640(3) 0.2075(2) 0.0300(5) Uani 1 1 d . . . . .
C6 C 0.7011(3) 0.2538(3) 0.6276(2) 0.0286(5) Uani 1 1 d . . . . .
C5 C 0.8077(4) 0.6723(3) 0.3507(3) 0.0377(6) Uani 1 1 d . . . . .
H5 H 0.804507 0.723690 0.424702 0.045 Uiso 1 1 calc R U . . .
C14 C 0.9957(5) -0.1290(3) 0.0368(3) 0.0463(8) Uani 1 1 d . . . . .
H14 H 1.094233 -0.169203 0.000511 0.056 Uiso 1 1 calc R U . . .
C12 C 0.6780(5) -0.1109(3) 0.0449(2) 0.0429(7) Uani 1 1 d . . . . .
H12 H 0.561193 -0.138401 0.012505 0.052 Uiso 1 1 calc R U . . .
C9 C 0.6542(4) 0.4544(3) 0.8265(2) 0.0405(7) Uani 1 1 d . . . . .
H9A H 0.640199 0.522139 0.892636 0.049 Uiso 1 1 calc R U . . .
C7 C 0.6553(4) 0.2282(3) 0.7206(3) 0.0417(7) Uani 1 1 d . . . . .
H7 H 0.639303 0.142565 0.715448 0.050 Uiso 1 1 calc R U . . .
C13 C 0.8209(6) -0.1672(3) -0.0104(3) 0.0516(9) Uani 1 1 d . . . . .
H13 H 0.801281 -0.231410 -0.080246 0.062 Uiso 1 1 calc R U . . .
C8 C 0.6336(5) 0.3267(4) 0.8183(3) 0.0447(7) Uani 1 1 d . . . . .
H8 H 0.605190 0.307761 0.879214 0.054 Uiso 1 1 calc R U . . .
C2 C 0.8216(4) 0.5207(4) 0.1352(3) 0.0454(7) Uani 1 1 d . . . . .
H2 H 0.828235 0.468897 0.061570 0.054 Uiso 1 1 calc R U . . .
C4 C 0.8637(5) 0.7261(3) 0.2790(3) 0.0505(8) Uani 1 1 d . . . . .
H4 H 0.896752 0.814203 0.303636 0.061 Uiso 1 1 calc R U . . .
C3 C 0.8711(5) 0.6489(4) 0.1698(3) 0.0541(9) Uani 1 1 d . . . . .
H3 H 0.909639 0.684416 0.120167 0.065 Uiso 1 1 calc R U . . .
H9B H 0.59(3) 0.32(2) 0.791(17) 0.53(13) Uiso 1 1 d . . . . .

loop_
_atom_site_aniso_label
_atom_site_aniso_U_11
_atom_site_aniso_U_22
_atom_site_aniso_U_33
_atom_site_aniso_U_23
_atom_site_aniso_U_13
_atom_site_aniso_U_12
Lu1 0.01967(5) 0.01714(5) 0.02213(6) 0.00592(4) 0.00175(3) -0.00025(3)
S3 0.0275(3) 0.0296(3) 0.0413(4) 0.0050(3) -0.0001(3) -0.0064(2)
S1 0.0532(4) 0.0311(3) 0.0222(3) 0.0057(3) 0.0025(3) 0.0023(3)
S2 0.0625(5) 0.0231(3) 0.0348(4) 0.0140(3) 0.0074(3) 0.0054(3)
O2 0.0429(10) 0.0246(8) 0.0236(9) 0.0119(7) 0.0045(7) -0.0063(7)
O1 0.0384(9) 0.0213(8) 0.0226(8) 0.0100(7) 0.0090(7) 0.0015(7)
O4 0.0272(9) 0.0241(9) 0.0446(11) 0.0100(8) 0.0103(8) 0.0020(7)
O3 0.0276(9) 0.0267(9) 0.0313(9) -0.0022(7) -0.0023(7) 0.0032(7)
O5 0.0230(9) 0.0248(9) 0.0481(12) 0.0041(8) 0.0057(8) -0.0024(7)
O6 0.0333(10) 0.0319(10) 0.0581(13) 0.0225(10) -0.0001(9) -0.0004(8)
N3 0.0340(11) 0.0196(9) 0.0260(10) 0.0064(8) 0.0038(8) 0.0025(8)
N2 0.0275(10) 0.0287(10) 0.0236(10) 0.0138(8) 0.0030(8) -0.0006(8)
N1 0.0281(10) 0.0266(10) 0.0255(10) 0.0146(8) 0.0028(8) -0.0008(8)
C11 0.0386(14) 0.0201(11) 0.0280(13) 0.0082(10) -0.0001(10) -0.0035(10)
C10 0.0408(15) 0.0319(13) 0.0273(13) 0.0096(11) 0.0040(11) 0.0020(11)
C15 0.0407(15) 0.0297(13) 0.0408(15) 0.0150(12) 0.0144(12) 0.0087(11)
C1 0.0300(12) 0.0366(14) 0.0274(12) 0.0165(11) 0.0030(10) 0.0024(10)
C6 0.0299(12) 0.0298(12) 0.0307(13) 0.0166(11) 0.0035(10) 0.0020(10)
C5 0.0430(15) 0.0292(13) 0.0435(16) 0.0175(12) -0.0007(12) -0.0059(11)
C14 0.073(2) 0.0316(15) 0.0379(16) 0.0120(13) 0.0265(16) 0.0132(14)
C12 0.0603(19) 0.0307(14) 0.0308(15) 0.0055(12) -0.0061(13) -0.0103(13)
C9 0.0486(17) 0.0493(17) 0.0254(13) 0.0144(12) 0.0086(12) 0.0075(13)
C7 0.0504(17) 0.0413(16) 0.0455(17) 0.0294(14) 0.0096(14) 0.0018(13)
C13 0.093(3) 0.0289(14) 0.0264(14) 0.0021(12) 0.0108(16) -0.0011(16)
C8 0.0498(18) 0.061(2) 0.0354(16) 0.0300(15) 0.0122(13) 0.0062(15)
C2 0.0480(17) 0.065(2) 0.0338(15) 0.0300(15) 0.0078(13) 0.0012(15)
C4 0.0533(19) 0.0451(18) 0.066(2) 0.0375(17) -0.0033(16) -0.0136(15)
C3 0.0536(19) 0.071(2) 0.058(2) 0.050(2) 0.0017(16) -0.0107(17)

loop_
_atom_type_symbol
_atom_type_description
_atom_type_scat_dispersion_real
_atom_type_scat_dispersion_imag
_atom_type_scat_source
C C 0.0033 0.0016 'International Tables Vol C Tables 4.2.6.8 and 6.1.1.4'
H H 0.0000 0.0000 'International Tables Vol C Tables 4.2.6.8 and 6.1.1.4'
Lu Lu -0.4720 5.8584 'International Tables Vol C Tables 4.2.6.8 and 6.1.1.4'
N N 0.0061 0.0033 'International Tables Vol C Tables 4.2.6.8 and 6.1.1.4'
O O 0.0106 0.0060 'International Tables Vol C Tables 4.2.6.8 and 6.1.1.4'
S S 0.1246 0.1234 'International Tables Vol C Tables 4.2.6.8 and 6.1.1.4'

loop_
_geom_angle_atom_site_label_1
_geom_angle_atom_site_label_2
_geom_angle_atom_site_label_3
_geom_angle
_geom_angle_site_symmetry_1
_geom_angle_site_symmetry_3
_geom_angle_publ_flag
S1 Lu1 S3 72.72(2) . . ?
S1 Lu1 S2 151.12(2) . . ?
S2 Lu1 S3 80.40(2) . . ?
O2 Lu1 S3 141.21(4) . . ?
O2 Lu1 S1 139.97(4) . . ?
O2 Lu1 S2 68.86(4) . . ?
O2 Lu1 O1 71.01(6) . . ?
O2 Lu1 O4 79.37(7) . . ?
O2 Lu1 O5 78.68(7) . . ?
O1 Lu1 S3 130.01(5) . . ?
O1 Lu1 S1 69.25(4) . . ?
O1 Lu1 S2 138.92(4) . . ?
O1 Lu1 O4 80.33(6) . . ?
O1 Lu1 O5 75.37(7) . . ?
O4 Lu1 S3 74.32(5) . . ?
O4 Lu1 S1 98.34(5) . . ?
O4 Lu1 S2 84.09(5) . . ?
O4 Lu1 O5 151.43(7) . . ?
O3 Lu1 S3 68.09(5) . . ?
O3 Lu1 S1 83.91(5) . . ?
O3 Lu1 S2 76.30(5) . . ?
O3 Lu1 O2 123.33(7) . . ?
O3 Lu1 O1 135.76(7) . . ?
O3 Lu1 O4 139.82(7) . . ?
O3 Lu1 O5 68.50(6) . . ?
O5 Lu1 S3 133.51(5) . . ?
O5 Lu1 S1 86.99(6) . . ?
O5 Lu1 S2 104.62(6) . . ?
C11 S3 Lu1 98.14(9) . . ?
C1 S1 Lu1 98.56(9) . . ?
C6 S2 Lu1 100.47(9) . . ?
N2 O2 Lu1 126.81(14) . . ?
N1 O1 Lu1 122.82(13) . . ?
Lu1 O4 H4A 109.5 . . ?
Lu1 O4 H4B 109.2 . . ?
H4A O4 H4B 104.5 . . ?
N3 O3 Lu1 126.39(14) . . ?
Lu1 O5 H5A 129.7 . . ?
Lu1 O5 H5B 125.0 . . ?
H5A O5 H5B 104.5 . . ?
H6A O6 H6B 104.5 . . ?
O3 N3 C11 119.7(2) . . ?
O3 N3 C15 117.2(2) . . ?
C15 N3 C11 123.1(2) . . ?
O2 N2 C6 119.5(2) . . ?
C10 N2 O2 117.5(2) . . ?
C10 N2 C6 123.0(2) . . ?
O1 N1 C1 120.0(2) . . ?
O1 N1 C5 117.5(2) . . ?
C5 N1 C1 122.5(2) . . ?
N3 C11 S3 119.71(19) . . ?
N3 C11 C12 115.7(3) . . ?
C12 C11 S3 124.6(2) . . ?
N2 C10 H10 119.7 . . ?
N2 C10 C9 120.6(3) . . ?
C9 C10 H10 119.7 . . ?
N3 C15 H15 119.8 . . ?
N3 C15 C14 120.4(3) . . ?
C14 C15 H15 119.8 . . ?
N1 C1 S1 119.20(19) . . ?
N1 C1 C2 116.3(3) . . ?
C2 C1 S1 124.5(2) . . ?
N2 C6 S2 119.31(19) . . ?
N2 C6 C7 116.2(2) . . ?
C7 C6 S2 124.4(2) . . ?
N1 C5 H5 119.8 . . ?
N1 C5 C4 120.5(3) . . ?
C4 C5 H5 119.8 . . ?
C15 C14 H14 120.6 . . ?
C15 C14 C13 118.9(3) . . ?
C13 C14 H14 120.6 . . ?
C11 C12 H12 119.1 . . ?
C13 C12 C11 121.9(3) . . ?
C13 C12 H12 119.1 . . ?
C10 C9 H9A 120.5 . . ?
C10 C9 C8 118.9(3) . . ?
C10 C9 H9B 108(8) . . ?
H9A C9 H9B 129.1 . . ?
C8 C9 H9A 120.5 . . ?
C8 C9 H9B 17(8) . . ?
C6 C7 H7 119.3 . . ?
C6 C7 H9B 115(10) . . ?
H7 C7 H9B 122.7 . . ?
C8 C7 C6 121.4(3) . . ?
C8 C7 H7 119.3 . . ?
C8 C7 H9B 18(10) . . ?
C14 C13 H13 120.0 . . ?
C12 C13 C14 120.0(3) . . ?
C12 C13 H13 120.0 . . ?
C9 C8 H8 120.1 . . ?
C9 C8 H9B 92(10) . . ?
C7 C8 C9 119.8(3) . . ?
C7 C8 H8 120.1 . . ?
C7 C8 H9B 59(10) . . ?
H8 C8 H9B 118.5 . . ?
C1 C2 H2 119.1 . . ?
C3 C2 C1 121.8(3) . . ?
C3 C2 H2 119.1 . . ?
C5 C4 H4 120.3 . . ?
C5 C4 C3 119.4(3) . . ?
C3 C4 H4 120.3 . . ?
C2 C3 C4 119.5(3) . . ?
C2 C3 H3 120.2 . . ?
C4 C3 H3 120.2 . . ?

loop_
_geom_bond_atom_site_label_1
_geom_bond_atom_site_label_2
_geom_bond_distance
_geom_bond_site_symmetry_2
_geom_bond_publ_flag
Lu1 S3 2.8224(7) . ?
Lu1 S1 2.7405(7) . ?
Lu1 S2 2.7611(7) . ?
Lu1 O2 2.2920(18) . ?
Lu1 O1 2.3029(16) . ?
Lu1 O4 2.3206(17) . ?
Lu1 O3 2.2888(17) . ?
Lu1 O5 2.3243(18) . ?
S3 C11 1.702(3) . ?
S1 C1 1.706(3) . ?
S2 C6 1.704(3) . ?
O2 N2 1.347(3) . ?
O1 N1 1.344(2) . ?
O4 H4A 0.8508 . ?
O4 H4B 0.8509 . ?
O3 N3 1.340(3) . ?
O5 H5A 0.8499 . ?
O5 H5B 0.8499 . ?
O6 H6A 0.8498 . ?
O6 H6B 0.8503 . ?
N3 C11 1.369(3) . ?
N3 C15 1.354(3) . ?
N2 C10 1.345(3) . ?
N2 C6 1.369(3) . ?
N1 C1 1.365(3) . ?
N1 C5 1.354(3) . ?
C11 C12 1.404(4) . ?
C10 H10 0.9300 . ?
C10 C9 1.370(4) . ?
C15 H15 0.9300 . ?
C15 C14 1.363(4) . ?
C1 C2 1.405(4) . ?
C6 C7 1.406(4) . ?
C5 H5 0.9300 . ?
C5 C4 1.362(4) . ?
C14 H14 0.9300 . ?
C14 C13 1.383(5) . ?
C12 H12 0.9300 . ?
C12 C13 1.356(5) . ?
C9 H9A 0.9300 . ?
C9 C8 1.384(5) . ?
C9 H9B 1.5(2) . ?
C7 H7 0.9300 . ?
C7 C8 1.368(5) . ?
C7 H9B 1.2(2) . ?
C13 H13 0.9300 . ?
C8 H8 0.9300 . ?
C8 H9B 0.4(2) . ?
C2 H2 0.9300 . ?
C2 C3 1.357(5) . ?
C4 H4 0.9300 . ?
C4 C3 1.378(6) . ?
C3 H3 0.9300 . ?

loop_
_geom_torsion_atom_site_label_1
_geom_torsion_atom_site_label_2
_geom_torsion_atom_site_label_3
_geom_torsion_atom_site_label_4
_geom_torsion
_geom_torsion_site_symmetry_1
_geom_torsion_site_symmetry_2
_geom_torsion_site_symmetry_3
_geom_torsion_site_symmetry_4
_geom_torsion_publ_flag
Lu1 S3 C11 N3 19.3(2) . . . . ?
Lu1 S3 C11 C12 -161.5(2) . . . . ?
Lu1 S1 C1 N1 -21.1(2) . . . . ?
Lu1 S1 C1 C2 160.5(2) . . . . ?
Lu1 S2 C6 N2 -13.7(2) . . . . ?
Lu1 S2 C6 C7 165.8(2) . . . . ?
Lu1 O2 N2 C10 -158.13(18) . . . . ?
Lu1 O2 N2 C6 21.4(3) . . . . ?
Lu1 O1 N1 C1 27.4(3) . . . . ?
Lu1 O1 N1 C5 -152.83(19) . . . . ?
Lu1 O3 N3 C11 -24.3(3) . . . . ?
Lu1 O3 N3 C15 156.44(18) . . . . ?
S3 C11 C12 C13 -177.5(2) . . . . ?
S1 C1 C2 C3 177.3(3) . . . . ?
S2 C6 C7 C8 179.7(3) . . . . ?
O2 N2 C10 C9 -178.8(3) . . . . ?
O2 N2 C6 S2 -0.5(3) . . . . ?
O2 N2 C6 C7 -180.0(2) . . . . ?
O1 N1 C1 S1 1.6(3) . . . . ?
O1 N1 C1 C2 -180.0(2) . . . . ?
O1 N1 C5 C4 -179.0(3) . . . . ?
O3 N3 C11 S3 -3.0(3) . . . . ?
O3 N3 C11 C12 177.7(2) . . . . ?
O3 N3 C15 C14 -179.0(2) . . . . ?
N3 C11 C12 C13 1.7(4) . . . . ?
N3 C15 C14 C13 1.0(4) . . . . ?
N2 C10 C9 C8 -1.6(5) . . . . ?
N2 C6 C7 C8 -0.9(4) . . . . ?
N1 C1 C2 C3 -1.1(4) . . . . ?
N1 C5 C4 C3 -1.1(5) . . . . ?
C11 N3 C15 C14 1.7(4) . . . . ?
C11 C12 C13 C14 0.9(5) . . . . ?
C10 N2 C6 S2 179.0(2) . . . . ?
C10 N2 C6 C7 -0.5(4) . . . . ?
C10 C9 C8 C7 0.2(5) . . . . ?
C15 N3 C11 S3 176.3(2) . . . . ?
C15 N3 C11 C12 -3.0(4) . . . . ?
C15 C14 C13 C12 -2.3(5) . . . . ?
C1 N1 C5 C4 0.7(4) . . . . ?
C1 C2 C3 C4 0.8(5) . . . . ?
C6 N2 C10 C9 1.8(4) . . . . ?
C6 C7 C8 C9 1.0(5) . . . . ?
C5 N1 C1 S1 -178.1(2) . . . . ?
C5 N1 C1 C2 0.3(4) . . . . ?
C5 C4 C3 C2 0.3(5) . . . . ?
